data_7016553
loop_
_publ_author_name
'Hietsoi, Oleksandr'
'Filatov, Alexander S.'
'Dubceac, Cristina'
'Petrukhina, Marina A.'

_publ_section_title
;
 Tetranuclear copper(i) carboxylates: the effect of a stepwise increase
 in Lewis acidity on solid-state structures and photoluminescence.
;
_journal_issue 34
_journal_name_full 'Dalton transactions (Cambridge, England : 2003)'
_journal_page_first 8598
_journal_page_last 8603
_journal_paper_doi 10.1039/c1dt10848d
_journal_volume 40
_journal_year 2011
_chemical_formula_moiety 'C12 H20 Cu4 O8'
_chemical_formula_sum 'C12 H20 Cu4 O8'
_chemical_formula_weight 546.44
_chemical_name_common tetra-(propionato-O,O')-tetracopper(I,I,I,I)
_chemical_name_systematic
;
tetra-(propionato-O,O')-tetracopper(I,I,I,I)
;
_space_group_IT_number 2
_symmetry_cell_setting triclinic
_symmetry_Int_Tables_number 2
_symmetry_space_group_name_Hall '-P 1'
_symmetry_space_group_name_H-M 'P -1'
_atom_sites_solution_hydrogens geom
_atom_sites_solution_primary direct
_atom_sites_solution_secondary difmap
_audit_creation_method SHELXL-97
_cell_angle_alpha 81.537(2)
_cell_angle_beta 74.109(2)
_cell_angle_gamma 89.975(2)
_cell_formula_units_Z 2
_cell_length_a 7.5768(8)
_cell_length_b 9.0165(9)
_cell_length_c 13.2149(14)
_cell_measurement_reflns_used 5236
_cell_measurement_temperature 173(2)
_cell_measurement_theta_max 28.20
_cell_measurement_theta_min 2.29
_cell_volume 858.08(15)
_computing_cell_refinement 'SAINT Ver. 6.22 (Bruker-AXS, 2003)'
_computing_data_collection 'SMART Ver. 5.622 (Bruker-AXS, 2003)'
_computing_data_reduction 'SAINT Ver. 6.22'
_computing_molecular_graphics 'SHELXTL Ver. 6.14'
_computing_publication_material 'SHELXTL Ver. 6.14'
_computing_structure_refinement 'SHELXTL Ver. 6.14'
_computing_structure_solution 'SHELXTL Ver. 6.14 (Bruker-AXS, 2003)'
_diffrn_ambient_temperature 173(2)
_diffrn_measured_fraction_theta_full 0.990
_diffrn_measured_fraction_theta_max 0.909
_diffrn_measurement_device_type 'Bruker SMART APEX CCD area-detector'
_diffrn_measurement_method '0.30\% \w scans'
_diffrn_radiation_monochromator graphite
_diffrn_radiation_source 'fine-focus sealed tube'
_diffrn_radiation_type Mo-K\a
_diffrn_radiation_wavelength 0.71073
_diffrn_reflns_av_R_equivalents 0.0183
_diffrn_reflns_av_sigmaI/netI 0.0257
_diffrn_reflns_limit_h_max 9
_diffrn_reflns_limit_h_min -9
_diffrn_reflns_limit_k_max 11
_diffrn_reflns_limit_k_min -11
_diffrn_reflns_limit_l_max 17
_diffrn_reflns_limit_l_min -16
_diffrn_reflns_number 7512
_diffrn_reflns_theta_full 25.00
_diffrn_reflns_theta_max 28.27
_diffrn_reflns_theta_min 2.29
_diffrn_standards_number 0
_exptl_absorpt_coefficient_mu 4.925
_exptl_absorpt_correction_T_max 0.5895
_exptl_absorpt_correction_T_min 0.3393
_exptl_absorpt_correction_type multi-scan
_exptl_absorpt_process_details
;
SADABS (Bruker-AXS, 2003)
;
_exptl_crystal_colour colorless
_exptl_crystal_density_diffrn 2.115
_exptl_crystal_density_method 'not measured'
_exptl_crystal_description block
_exptl_crystal_F_000 544
_exptl_crystal_size_max 0.28
_exptl_crystal_size_mid 0.14
_exptl_crystal_size_min 0.12
_refine_diff_density_max 0.633
_refine_diff_density_min -0.672
_refine_diff_density_rms 0.087
_refine_ls_extinction_method none
_refine_ls_goodness_of_fit_ref 1.032
_refine_ls_hydrogen_treatment noref
_refine_ls_matrix_type full
_refine_ls_number_parameters 231
_refine_ls_number_reflns 3857
_refine_ls_number_restraints 0
_refine_ls_restrained_S_all 1.032
_refine_ls_R_factor_all 0.0329
_refine_ls_R_factor_gt 0.0276
_refine_ls_shift/su_max 0.001
_refine_ls_shift/su_mean 0.000
_refine_ls_structure_factor_coef Fsqd
_refine_ls_weighting_details 'calc w=1/[\s^2^(Fo^2^)+(0.0407P)^2^+0.4938P] where P=(Fo^2^+2Fc^2^)/3'
_refine_ls_weighting_scheme calc
_refine_ls_wR_factor_gt 0.0719
_refine_ls_wR_factor_ref 0.0764
_reflns_number_gt 3298
_reflns_number_total 3857
_reflns_threshold_expression I>2\s(I)
_cod_data_source_file c1dt10848d.txt
_cod_data_source_block 1
_cod_depositor_comments
;
The following automatic conversions were performed:

'_symmetry_cell_setting' value 'Triclinic' changed to 'triclinic'
according to /home/saulius/struct/CIF-dictionaries/cif_core.dic
dictionary named 'cif_core.dic' version 2.4.1 from 2010-06-29.

Automatic conversion script
Id: cif_fix_values 1715 2011-07-08 13:25:40Z adriana 
;
_cod_original_sg_symbol_Hall '-P 1 '
_cod_original_sg_symbol_H-M 'P -1 '
_cod_database_code 7016553

loop_
_symmetry_equiv_pos_as_xyz
'x, y, z'
'-x, -y, -z'

loop_
_atom_site_label
_atom_site_type_symbol
_atom_site_fract_x
_atom_site_fract_y
_atom_site_fract_z
_atom_site_U_iso_or_equiv
_atom_site_adp_type
_atom_site_occupancy
_atom_site_symmetry_multiplicity
_atom_site_calc_flag
_atom_site_refinement_flags
_atom_site_disorder_assembly
_atom_site_disorder_group
Cu1 Cu 0.45759(4) 0.24380(3) 1.01537(2) 0.02712(9) Uani 1 1 d . . .
Cu2 Cu 0.78671(4) 0.39158(3) 0.99431(2) 0.02819(9) Uani 1 1 d . . .
Cu4 Cu 0.76702(4) 0.09274(3) 0.94011(2) 0.02836(9) Uani 1 1 d . . .
Cu3 Cu 1.09611(4) 0.24280(4) 0.91242(2) 0.03631(10) Uani 1 1 d . . .
O8 O 0.4590(2) 0.12878(18) 1.14478(13) 0.0265(3) Uani 1 1 d . . .
O7 O 0.7076(2) -0.00056(19) 1.08295(13) 0.0305(4) Uani 1 1 d . . .
O6 O 0.8485(2) 0.32664(19) 1.12118(13) 0.0291(4) Uani 1 1 d . . .
O4 O 0.8190(2) 0.1636(2) 0.79362(13) 0.0327(4) Uani 1 1 d . . .
O2 O 0.7263(2) 0.48962(19) 0.87412(14) 0.0326(4) Uani 1 1 d . . .
O3 O 1.0900(2) 0.2798(2) 0.77080(14) 0.0389(5) Uani 1 1 d . . .
O5 O 1.1086(2) 0.2136(2) 1.05312(13) 0.0342(4) Uani 1 1 d . . .
C3 C 0.5036(4) 0.4774(3) 0.6649(2) 0.0329(5) Uani 1 1 d . . .
H3A H 0.5810 0.3978 0.6414 0.049 Uiso 1 1 calc R . .
H3B H 0.4967 0.5480 0.6043 0.049 Uiso 1 1 calc R . .
H3C H 0.3828 0.4367 0.7032 0.049 Uiso 1 1 calc R . .
C7 C 0.9853(3) 0.2521(3) 1.13035(18) 0.0242(4) Uani 1 1 d . . .
C1 C 0.5915(3) 0.4618(3) 0.83998(18) 0.0249(5) Uani 1 1 d . . .
C2 C 0.5832(4) 0.5561(3) 0.73710(19) 0.0318(5) Uani 1 1 d . . .
H2A H 0.7066 0.5936 0.6979 0.038 Uiso 1 1 calc R . .
H2B H 0.5105 0.6423 0.7543 0.038 Uiso 1 1 calc R . .
C4 C 0.9599(3) 0.2386(3) 0.73797(18) 0.0271(5) Uani 1 1 d . B .
C10 C 0.5760(3) 0.0334(2) 1.15707(18) 0.0234(4) Uani 1 1 d . . .
O1 O 0.4628(2) 0.3658(2) 0.88636(13) 0.0312(4) Uani 1 1 d . . .
C5 C 0.9792(4) 0.2838(3) 0.6201(2) 0.0381(6) Uani 1 1 d . . .
H5A H 0.8715 0.2470 0.6037 0.046 Uiso 1 1 calc R A 1
H5B H 0.9854 0.3925 0.6033 0.046 Uiso 1 1 calc R A 1
C6 C 1.1470(7) 0.2231(7) 0.5527(4) 0.0572(15) Uani 0.75 1 d P B 1
H6A H 1.1605 0.2612 0.4791 0.086 Uiso 0.75 1 calc PR B 1
H6B H 1.1352 0.1155 0.5635 0.086 Uiso 0.75 1 calc PR B 1
H6C H 1.2530 0.2535 0.5723 0.086 Uiso 0.75 1 calc PR B 1
C6X C 1.154(2) 0.319(2) 0.5507(11) 0.054(4) Uani 0.25 1 d P B 2
H6X1 H 1.2302 0.2346 0.5553 0.081 Uiso 0.25 1 calc PR B 2
H6X2 H 1.2077 0.4036 0.5700 0.081 Uiso 0.25 1 calc PR B 2
H6X3 H 1.1453 0.3438 0.4792 0.081 Uiso 0.25 1 calc PR B 2
C8 C 1.0056(3) 0.2002(3) 1.23980(18) 0.0284(5) Uani 1 1 d . . .
H8A H 1.1324 0.2188 1.2385 0.034 Uiso 1 1 calc R . .
H8B H 0.9804 0.0926 1.2568 0.034 Uiso 1 1 calc R . .
C11 C 0.5568(3) -0.0507(3) 1.26688(18) 0.0293(5) Uani 1 1 d . . .
H11A H 0.6760 -0.0492 1.2807 0.035 Uiso 1 1 calc R . .
H11B H 0.5225 -0.1546 1.2676 0.035 Uiso 1 1 calc R . .
C12 C 0.4192(4) 0.0075(3) 1.35684(19) 0.0357(6) Uani 1 1 d . . .
H12A H 0.4586 0.1064 1.3625 0.054 Uiso 1 1 calc R . .
H12B H 0.4102 -0.0582 1.4223 0.054 Uiso 1 1 calc R . .
H12C H 0.3013 0.0114 1.3428 0.054 Uiso 1 1 calc R . .
C9 C 0.8830(4) 0.2734(4) 1.3276(2) 0.0409(6) Uani 1 1 d . . .
H9A H 0.9060 0.3802 1.3117 0.061 Uiso 1 1 calc R . .
H9B H 0.9083 0.2363 1.3939 0.061 Uiso 1 1 calc R . .
H9C H 0.7568 0.2503 1.3330 0.061 Uiso 1 1 calc R . .

loop_
_atom_site_aniso_label
_atom_site_aniso_U_11
_atom_site_aniso_U_22
_atom_site_aniso_U_33
_atom_site_aniso_U_23
_atom_site_aniso_U_13
_atom_site_aniso_U_12
Cu1 0.02507(15) 0.03368(17) 0.02131(16) 0.00355(11) -0.00828(12) 0.00126(12)
Cu2 0.02916(16) 0.03301(17) 0.02485(16) -0.00042(12) -0.01366(13) 0.00306(12)
Cu4 0.03104(17) 0.03297(17) 0.01894(15) -0.00285(11) -0.00393(12) -0.00040(12)
Cu3 0.02306(16) 0.0687(2) 0.01830(16) -0.00744(14) -0.00724(12) 0.00265(15)
O8 0.0233(8) 0.0321(8) 0.0220(8) 0.0028(6) -0.0064(6) 0.0026(6)
O7 0.0350(9) 0.0317(9) 0.0214(8) -0.0030(7) -0.0025(7) 0.0078(7)
O6 0.0278(8) 0.0370(9) 0.0253(9) -0.0061(7) -0.0115(7) 0.0074(7)
O4 0.0372(10) 0.0390(10) 0.0209(8) -0.0037(7) -0.0070(7) -0.0043(8)
O2 0.0384(10) 0.0311(9) 0.0309(9) 0.0030(7) -0.0183(8) -0.0023(7)
O3 0.0253(9) 0.0710(14) 0.0198(9) -0.0042(8) -0.0069(7) -0.0003(9)
O5 0.0232(8) 0.0608(12) 0.0216(8) -0.0103(8) -0.0092(7) 0.0082(8)
C3 0.0363(13) 0.0365(13) 0.0281(13) 0.0009(10) -0.0156(11) 0.0000(10)
C7 0.0228(10) 0.0288(11) 0.0223(11) -0.0042(9) -0.0082(9) -0.0027(9)
C1 0.0276(11) 0.0263(11) 0.0218(11) -0.0045(9) -0.0082(9) 0.0069(9)
C2 0.0413(14) 0.0300(12) 0.0251(12) 0.0028(9) -0.0143(11) -0.0006(10)
C4 0.0257(11) 0.0367(13) 0.0193(11) -0.0057(9) -0.0062(9) 0.0086(10)
C10 0.0243(11) 0.0228(10) 0.0241(11) -0.0027(8) -0.0089(9) -0.0019(8)
O1 0.0279(8) 0.0419(10) 0.0223(8) 0.0064(7) -0.0103(7) -0.0009(7)
C5 0.0353(13) 0.0573(17) 0.0214(12) 0.0010(11) -0.0109(10) 0.0009(12)
C6 0.046(3) 0.106(4) 0.0181(19) -0.009(3) -0.0060(18) 0.023(3)
C6X 0.041(7) 0.100(13) 0.017(6) -0.001(8) -0.007(5) -0.020(9)
C8 0.0262(11) 0.0389(13) 0.0221(11) -0.0044(9) -0.0102(9) 0.0052(10)
C11 0.0341(13) 0.0311(12) 0.0206(11) 0.0006(9) -0.0066(10) 0.0045(10)
C12 0.0392(14) 0.0436(14) 0.0209(12) -0.0002(10) -0.0052(10) 0.0039(11)
C9 0.0383(14) 0.0644(19) 0.0226(13) -0.0111(12) -0.0102(11) 0.0123(13)

loop_
_atom_type_symbol
_atom_type_description
_atom_type_scat_dispersion_real
_atom_type_scat_dispersion_imag
_atom_type_scat_source
C C 0.0033 0.0016 'International Tables Vol C Tables 4.2.6.8 and 6.1.1.4'
H H 0.0000 0.0000 'International Tables Vol C Tables 4.2.6.8 and 6.1.1.4'
O O 0.0106 0.0060 'International Tables Vol C Tables 4.2.6.8 and 6.1.1.4'
Cu Cu 0.3201 1.2651 'International Tables Vol C Tables 4.2.6.8 and 6.1.1.4'

loop_
_geom_angle_atom_site_label_1
_geom_angle_atom_site_label_2
_geom_angle_atom_site_label_3
_geom_angle
_geom_angle_publ_flag
O8 Cu1 O1 177.51(8) yes
O8 Cu1 Cu4 82.79(5) yes
O1 Cu1 Cu4 97.10(6) yes
O8 Cu1 Cu2 93.20(5) yes
O1 Cu1 Cu2 84.54(5) yes
Cu4 Cu1 Cu2 63.884(13) yes
O2 Cu2 O6 170.07(8) yes
O2 Cu2 Cu3 104.13(6) yes
O6 Cu2 Cu3 81.41(5) yes
O2 Cu2 Cu1 79.73(5) yes
O6 Cu2 Cu1 105.52(5) yes
Cu3 Cu2 Cu1 115.812(15) yes
O2 Cu2 Cu4 95.11(6) yes
O6 Cu2 Cu4 94.82(5) yes
Cu3 Cu2 Cu4 58.168(12) yes
Cu1 Cu2 Cu4 57.675(11) yes
O4 Cu4 O7 173.12(8) yes
O4 Cu4 Cu1 100.37(6) yes
O7 Cu4 Cu1 82.08(5) yes
O4 Cu4 Cu3 81.37(6) yes
O7 Cu4 Cu3 103.39(6) yes
Cu1 Cu4 Cu3 116.346(15) yes
O4 Cu4 Cu2 93.25(6) yes
O7 Cu4 Cu2 93.50(5) yes
Cu1 Cu4 Cu2 58.441(11) yes
Cu3 Cu4 Cu2 57.937(11) yes
O3 Cu3 O5 177.46(9) yes
O3 Cu3 Cu2 96.73(6) yes
O5 Cu3 Cu2 83.30(5) yes
O3 Cu3 Cu4 82.80(6) yes
O5 Cu3 Cu4 99.46(6) yes
Cu2 Cu3 Cu4 63.895(13) yes
C10 O8 Cu1 125.09(15) yes
C10 O7 Cu4 125.05(15) yes
C7 O6 Cu2 126.28(16) yes
C4 O4 Cu4 125.68(16) yes
C1 O2 Cu2 128.27(16) yes
C4 O3 Cu3 124.39(16) yes
C7 O5 Cu3 123.87(15) yes
C2 C3 H3A 109.5 ?
C2 C3 H3B 109.5 ?
H3A C3 H3B 109.5 ?
C2 C3 H3C 109.5 ?
H3A C3 H3C 109.5 ?
H3B C3 H3C 109.5 ?
O6 C7 O5 124.8(2) ?
O6 C7 C8 118.9(2) ?
O5 C7 C8 116.3(2) ?
O1 C1 O2 125.3(2) ?
O1 C1 C2 118.4(2) ?
O2 C1 C2 116.3(2) ?
C1 C2 C3 115.8(2) ?
C1 C2 H2A 108.3 ?
C3 C2 H2A 108.3 ?
C1 C2 H2B 108.3 ?
C3 C2 H2B 108.3 ?
H2A C2 H2B 107.4 ?
O4 C4 O3 125.7(2) ?
O4 C4 C5 118.1(2) ?
O3 C4 C5 116.2(2) ?
O8 C10 O7 124.8(2) ?
O8 C10 C11 118.4(2) ?
O7 C10 C11 116.69(19) ?
C1 O1 Cu1 122.02(15) yes
C6 C5 C4 111.9(3) ?
C6 C5 H5A 109.2 ?
C4 C5 H5A 109.2 ?
C6X C5 H5B 75.3 ?
C6 C5 H5B 109.2 ?
C4 C5 H5B 109.2 ?
H5A C5 H5B 107.9 ?
C5 C6 H6A 109.5 ?
C5 C6 H6B 109.5 ?
C5 C6 H6C 109.5 ?
C5 C6X H6X1 109.5 ?
C5 C6X H6X2 109.5 ?
H6X1 C6X H6X2 109.5 ?
C5 C6X H6X3 109.5 ?
H6X1 C6X H6X3 109.5 ?
H6X2 C6X H6X3 109.5 ?
C7 C8 C9 115.2(2) ?
C7 C8 H8A 108.5 ?
C9 C8 H8A 108.5 ?
C7 C8 H8B 108.5 ?
C9 C8 H8B 108.5 ?
H8A C8 H8B 107.5 ?
C10 C11 C12 116.0(2) ?
C10 C11 H11A 108.3 ?
C12 C11 H11A 108.3 ?
C10 C11 H11B 108.3 ?
C12 C11 H11B 108.3 ?
H11A C11 H11B 107.4 ?
C11 C12 H12A 109.5 ?
C11 C12 H12B 109.5 ?
H12A C12 H12B 109.5 ?
C11 C12 H12C 109.5 ?
H12A C12 H12C 109.5 ?
H12B C12 H12C 109.5 ?
C8 C9 H9A 109.5 ?
C8 C9 H9B 109.5 ?
H9A C9 H9B 109.5 ?
C8 C9 H9C 109.5 ?
H9A C9 H9C 109.5 ?
H9B C9 H9C 109.5 ?

loop_
_geom_bond_atom_site_label_1
_geom_bond_atom_site_label_2
_geom_bond_distance
_geom_bond_publ_flag
Cu1 O8 1.8678(16) yes
Cu1 O1 1.8787(16) yes
Cu1 Cu4 2.7313(4) yes
Cu1 Cu2 2.7541(5) yes
Cu2 O2 1.8704(16) yes
Cu2 O6 1.8742(16) yes
Cu2 Cu3 2.7389(5) yes
Cu2 Cu4 2.9022(5) yes
Cu4 O4 1.8787(17) yes
Cu4 O7 1.8818(17) yes
Cu4 Cu3 2.7458(5) yes
Cu3 O3 1.8654(17) yes
Cu3 O5 1.8675(17) yes
O8 C10 1.260(3) yes
O7 C10 1.266(3) yes
O6 C7 1.259(3) yes
O4 C4 1.250(3) yes
O2 C1 1.263(3) yes
O3 C4 1.257(3) yes
O5 C7 1.272(3) yes
C3 C2 1.514(3) ?
C3 H3A 0.9600 ?
C3 H3B 0.9600 ?
C3 H3C 0.9600 ?
C7 C8 1.503(3) ?
C1 O1 1.262(3) yes
C1 C2 1.511(3) ?
C2 H2A 0.9700 ?
C2 H2B 0.9700 ?
C4 C5 1.517(3) ?
C10 C11 1.504(3) ?
C5 C6X 1.396(15) ?
C5 C6 1.494(6) ?
C5 H5A 0.9700 ?
C5 H5B 0.9700 ?
C6 H6A 0.9600 ?
C6 H6B 0.9600 ?
C6 H6C 0.9600 ?
C6X H6X1 0.9600 ?
C6X H6X2 0.9600 ?
C6X H6X3 0.9600 ?
C8 C9 1.510(3) ?
C8 H8A 0.9700 ?
C8 H8B 0.9700 ?
C11 C12 1.510(3) ?
C11 H11A 0.9700 ?
C11 H11B 0.9700 ?
C12 H12A 0.9600 ?
C12 H12B 0.9600 ?
C12 H12C 0.9600 ?
C9 H9A 0.9600 ?
C9 H9B 0.9600 ?
C9 H9C 0.9600 ?
